data_7152843
loop_
_publ_author_name
'Zhang, Jian-Jian'
'Yan, Chang-Song'
'Peng, Yu'
'Luo, Zhen-Biao'
'Xu, Xiao-Bo'
'Wang, Ya-Wen'

_publ_section_title
;
 Total synthesis of (+-)-sacidumlignans D and A through Ueno-Stork radical
 cyclization reaction.
;
_journal_issue 15
_journal_name_full 'Organic &amp; biomolecular chemistry'
_journal_page_first 2498
_journal_page_last 2513
_journal_paper_doi 10.1039/c3ob00053b
_journal_volume 11
_journal_year 2013
_chemical_formula_moiety 'C22 H24 O6'
_chemical_formula_sum 'C22 H24 O6'
_chemical_formula_weight 384.41
_chemical_name_systematic
;
?
;
_space_group_crystal_system monoclinic
_space_group_IT_number 13
_space_group_name_Hall '-P 2yc'
_space_group_name_H-M_alt 'P 1 2/c 1'
_symmetry_space_group_name_Hall '-P 2yc'
_symmetry_space_group_name_H-M 'P 1 2/c 1'
_atom_sites_solution_hydrogens geom
_atom_sites_solution_primary iterative
_atom_sites_solution_secondary difmap
_audit_creation_date 2012-10-26
_audit_creation_method
;
Olex2 1.2
(compiled 2012.05.09 svn.r2324, GUI svn.r4230)
;
_cell_angle_alpha 90.00
_cell_angle_beta 104.571(6)
_cell_angle_gamma 90.00
_cell_formula_units_Z 4
_cell_length_a 12.3947(7)
_cell_length_b 8.5143(4)
_cell_length_c 21.6771(10)
_cell_measurement_reflns_used 1269
_cell_measurement_temperature 294.50(14)
_cell_measurement_theta_max 28.4643
_cell_measurement_theta_min 2.9471
_cell_volume 2214.1(2)
_computing_cell_refinement
;
CrysAlisPro, Agilent Technologies,
Version 1.171.36.20 (release 27-06-2012 CrysAlis171 .NET)
(compiled Jul 11 2012,15:38:31)
;
_computing_data_collection
;
CrysAlisPro, Agilent Technologies,
Version 1.171.36.20 (release 27-06-2012 CrysAlis171 .NET)
(compiled Jul 11 2012,15:38:31)
;
_computing_data_reduction
;
CrysAlisPro, Agilent Technologies,
Version 1.171.36.20 (release 27-06-2012 CrysAlis171 .NET)
(compiled Jul 11 2012,15:38:31)
;
_computing_molecular_graphics
;
O. V. Dolomanov, L. J. Bourhis, R. J. Gildea, J. A. K. Howard and H. Puschmann,
OLEX2: a complete structure solution, refinement and analysis program.
J. Appl. Cryst. (2009). 42, 339-341.
;
_computing_publication_material
;
O. V. Dolomanov, L. J. Bourhis, R. J. Gildea, J. A. K. Howard and H. Puschmann,
OLEX2: a complete structure solution, refinement and analysis program.
J. Appl. Cryst. (2009). 42, 339-341.
;
_computing_structure_refinement
;
SHELXL, G.M. Sheldrick, Acta Cryst.
(2008). A64, 112-122
;
_computing_structure_solution 'J. Appl. Cryst. (2007) 40, 786-790'
_diffrn_ambient_temperature 294.50(14)
_diffrn_detector_area_resol_mean 16.0733
_diffrn_measured_fraction_theta_full 0.9975
_diffrn_measured_fraction_theta_max 0.9753
_diffrn_measurement_details
;
1 omega -58.00 -31.00 1.0000 10.0000
omega____ theta____ kappa____ phi______ frames
- -19.3492 118.0000 88.0000 27
2 omega 54.00 91.00 1.0000 10.0000
omega____ theta____ kappa____ phi______ frames
- 22.6305 57.0000 -150.0000 37
3 omega 4.00 96.00 1.0000 10.0000
omega____ theta____ kappa____ phi______ frames
- 22.6305 38.0000 120.0000 92
4 omega 0.00 33.00 1.0000 10.0000
omega____ theta____ kappa____ phi______ frames
- 22.6305 -57.0000 -120.0000 33
5 omega -8.00 18.00 1.0000 10.0000
omega____ theta____ kappa____ phi______ frames
- 22.6305 -77.0000 120.0000 26
6 omega -8.00 89.00 1.0000 10.0000
omega____ theta____ kappa____ phi______ frames
- 22.6305 77.0000 -30.0000 97
;
_diffrn_measurement_device_type 'SuperNova, Dual, Cu at zero, Eos'
_diffrn_measurement_method '\w scans'
_diffrn_orient_matrix_UB_11 -0.0310823000
_diffrn_orient_matrix_UB_12 0.0016093000
_diffrn_orient_matrix_UB_13 0.0233401000
_diffrn_orient_matrix_UB_21 -0.0491103000
_diffrn_orient_matrix_UB_22 0.0168575000
_diffrn_orient_matrix_UB_23 -0.0240597000
_diffrn_orient_matrix_UB_31 -0.0107803000
_diffrn_orient_matrix_UB_32 -0.0815835000
_diffrn_orient_matrix_UB_33 -0.0044776000
_diffrn_radiation_monochromator mirror
_diffrn_radiation_type 'Mo K\a'
_diffrn_radiation_wavelength 0.7107
_diffrn_reflns_av_R_equivalents 0.0579
_diffrn_reflns_av_unetI/netI 0.1028
_diffrn_reflns_limit_h_max 15
_diffrn_reflns_limit_h_min -14
_diffrn_reflns_limit_k_max 10
_diffrn_reflns_limit_k_min -10
_diffrn_reflns_limit_l_max 24
_diffrn_reflns_limit_l_min -26
_diffrn_reflns_number 10782
_diffrn_reflns_theta_full 25.68
_diffrn_reflns_theta_max 25.68
_diffrn_reflns_theta_min 2.95
_diffrn_source 'SuperNova (Mo) X-ray Source'
_exptl_absorpt_coefficient_mu 0.084
_exptl_absorpt_correction_T_max 1.00000
_exptl_absorpt_correction_T_min 0.59743
_exptl_absorpt_correction_type multi-scan
_exptl_absorpt_process_details
;
CrysAlisPro, Agilent Technologies,
Version 1.171.36.20 (release 27-06-2012 CrysAlis171 .NET)
(compiled Jul 11 2012,15:38:31)
Empirical absorption correction using spherical harmonics,
implemented in SCALE3 ABSPACK scaling algorithm.
;
_exptl_crystal_colour 'clear light orange'
_exptl_crystal_density_diffrn 1.153
_exptl_crystal_density_method 'not measured'
_exptl_crystal_description block
_exptl_crystal_F_000 816
_exptl_crystal_size_max 0.2
_exptl_crystal_size_mid 0.08
_exptl_crystal_size_min 0.06
_platon_squeeze_details
;
;
_refine_diff_density_max 0.501
_refine_diff_density_min -0.235
_refine_diff_density_rms 0.072
_refine_ls_extinction_coef 0.007(4)
_refine_ls_extinction_expression Fc^*^=kFc[1+0.001xFc^2^\l^3^/sin(2\q)]^-1/4^
_refine_ls_extinction_method SHELXL
_refine_ls_goodness_of_fit_ref 0.986
_refine_ls_hydrogen_treatment constr
_refine_ls_matrix_type full
_refine_ls_number_parameters 262
_refine_ls_number_reflns 4210
_refine_ls_number_restraints 168
_refine_ls_restrained_S_all 0.993
_refine_ls_R_factor_all 0.1775
_refine_ls_R_factor_gt 0.0973
_refine_ls_shift/su_max 0.001
_refine_ls_shift/su_mean 0.000
_refine_ls_structure_factor_coef Fsqd
_refine_ls_weighting_details 'calc w=1/[\s^2^(Fo^2^)+(0.1668P)^2^+0.0000P] where P=(Fo^2^+2Fc^2^)/3'
_refine_ls_weighting_scheme calc
_refine_ls_wR_factor_gt 0.2672
_refine_ls_wR_factor_ref 0.3319
_reflns_number_gt 1810
_reflns_number_total 4210
_reflns_threshold_expression >2sigma(I)
_cod_data_source_file c3ob00053b.txt
_cod_data_source_block zhangjj1026
_cod_database_code 7152843
_reflns_odcompleteness_completeness 99.75
_reflns_odcompleteness_iscentric 1
_reflns_odcompleteness_theta 26.32

loop_
_space_group_symop_id
_space_group_symop_operation_xyz
1 'x, y, z'
2 '-x, y, -z+1/2'
3 '-x, -y, -z'
4 'x, -y, z-1/2'

loop_
_atom_site_label
_atom_site_type_symbol
_atom_site_fract_x
_atom_site_fract_y
_atom_site_fract_z
_atom_site_U_iso_or_equiv
_atom_site_adp_type
_atom_site_occupancy
_atom_site_symmetry_multiplicity
_atom_site_calc_flag
_atom_site_refinement_flags
O1 O 0.1187(4) 0.4492(5) 0.70579(19) 0.0997(14) Uani 1 1 d U
O2 O 0.1928(4) 0.7389(5) 0.75848(16) 0.0971(14) Uani 1 1 d U
H2 H 0.1469 0.6827 0.7692 0.146 Uiso 1 1 calc R
O3 O 0.2681(3) 0.9514(4) 0.69294(15) 0.0799(11) Uani 1 1 d U
O4 O 0.1284(3) 0.9929(4) 0.33710(14) 0.0681(10) Uani 1 1 d U
O5 O 0.3420(3) 1.0311(5) 0.34725(18) 0.0919(13) Uani 1 1 d U
H5 H 0.4101 1.0301 0.3538 0.138 Uiso 1 1 calc R
O6 O 0.4983(3) 0.8793(5) 0.43309(19) 0.0934(13) Uani 1 1 d U
C1 C 0.2059(3) 0.5960(5) 0.50807(17) 0.0453(10) Uani 1 1 d U
C2 C 0.1667(3) 0.4491(5) 0.48217(18) 0.0482(11) Uani 1 1 d U
C3 C 0.1291(3) 0.3391(5) 0.52012(18) 0.0478(11) Uani 1 1 d U
C4 C 0.1298(4) 0.3726(5) 0.58123(19) 0.0507(11) Uani 1 1 d U
H4 H 0.1059 0.2967 0.6057 0.061 Uiso 1 1 calc R
C5 C 0.1658(3) 0.5199(5) 0.60892(19) 0.0467(10) Uani 1 1 d U
C6 C 0.1643(4) 0.5585(5) 0.67244(19) 0.0605(12) Uani 1 1 d U
C7 C 0.1954(4) 0.7031(5) 0.69708(19) 0.0597(12) Uani 1 1 d U
C8 C 0.2364(4) 0.8150(5) 0.6608(2) 0.0561(12) Uani 1 1 d U
C9 C 0.2405(4) 0.7819(5) 0.59968(19) 0.0530(11) Uani 1 1 d U
H9 H 0.2668 0.8570 0.5759 0.064 Uiso 1 1 calc R
C10 C 0.2048(3) 0.6339(4) 0.57255(17) 0.0440(10) Uani 1 1 d U
C11 C 0.1674(4) 0.4074(6) 0.4150(2) 0.0702(14) Uani 1 1 d U
H11A H 0.0954 0.4287 0.3872 0.105 Uiso 1 1 calc R
H11B H 0.1844 0.2978 0.4128 0.105 Uiso 1 1 calc R
H11C H 0.2228 0.4689 0.4021 0.105 Uiso 1 1 calc R
C12 C 0.0862(4) 0.1773(6) 0.4932(2) 0.0695(14) Uani 1 1 d U
H12A H 0.0219 0.1907 0.4581 0.104 Uiso 1 1 calc R
H12B H 0.0663 0.1163 0.5259 0.104 Uiso 1 1 calc R
H12C H 0.1436 0.1240 0.4788 0.104 Uiso 1 1 calc R
C13 C 0.1824(8) 0.3750(11) 0.7535(3) 0.161(4) Uani 1 1 d U
H13A H 0.2363 0.3142 0.7389 0.242 Uiso 1 1 calc R
H13B H 0.1379 0.3064 0.7722 0.242 Uiso 1 1 calc R
H13C H 0.2202 0.4494 0.7848 0.242 Uiso 1 1 calc R
C14 C 0.3340(6) 1.0560(6) 0.6671(3) 0.097(2) Uani 1 1 d U
H14A H 0.2879 1.1080 0.6306 0.146 Uiso 1 1 calc R
H14B H 0.3915 0.9982 0.6546 0.146 Uiso 1 1 calc R
H14C H 0.3673 1.1326 0.6986 0.146 Uiso 1 1 calc R
C15 C 0.2452(3) 0.7126(5) 0.46764(17) 0.0446(10) Uani 1 1 d U
C16 C 0.1656(3) 0.7972(4) 0.42243(17) 0.0479(11) Uani 1 1 d U
H16 H 0.0901 0.7822 0.4191 0.058 Uiso 1 1 calc R
C17 C 0.1996(4) 0.9023(5) 0.38293(18) 0.0543(12) Uani 1 1 d U
C18 C 0.3099(4) 0.9264(6) 0.3870(2) 0.0621(13) Uani 1 1 d U
C19 C 0.3900(4) 0.8456(6) 0.4328(2) 0.0642(13) Uani 1 1 d U
C20 C 0.3558(4) 0.7381(5) 0.4727(2) 0.0560(12) Uani 1 1 d U
H20 H 0.4090 0.6833 0.5030 0.067 Uiso 1 1 calc R
C21 C 0.0137(4) 0.9762(6) 0.3311(2) 0.0738(15) Uani 1 1 d U
H21A H -0.0267 1.0421 0.2971 0.111 Uiso 1 1 calc R
H21B H -0.0033 1.0064 0.3703 0.111 Uiso 1 1 calc R
H21C H -0.0075 0.8686 0.3217 0.111 Uiso 1 1 calc R
C22 C 0.5836(5) 0.8036(8) 0.4798(3) 0.104(2) Uani 1 1 d U
H22A H 0.5806 0.6925 0.4720 0.156 Uiso 1 1 calc R
H22B H 0.5729 0.8239 0.5214 0.156 Uiso 1 1 calc R
H22C H 0.6550 0.8433 0.4774 0.156 Uiso 1 1 calc R

loop_
_atom_site_aniso_label
_atom_site_aniso_U_11
_atom_site_aniso_U_22
_atom_site_aniso_U_33
_atom_site_aniso_U_23
_atom_site_aniso_U_13
_atom_site_aniso_U_12
O1 0.144(4) 0.092(3) 0.065(2) 0.010(2) 0.029(2) -0.032(3)
O2 0.160(4) 0.085(3) 0.056(2) -0.011(2) 0.044(2) -0.012(2)
O3 0.108(3) 0.063(2) 0.067(2) -0.0193(17) 0.019(2) -0.0156(19)
O4 0.060(2) 0.081(2) 0.0610(19) 0.0233(17) 0.0121(16) 0.0031(16)
O5 0.079(3) 0.115(3) 0.084(2) 0.044(2) 0.024(2) -0.017(2)
O6 0.049(2) 0.123(3) 0.108(3) 0.034(2) 0.0181(19) -0.0084(19)
C1 0.045(2) 0.048(2) 0.041(2) 0.0012(18) 0.0074(17) 0.0023(17)
C2 0.042(2) 0.054(2) 0.045(2) -0.004(2) 0.0052(18) 0.0017(18)
C3 0.051(3) 0.048(2) 0.043(2) -0.0046(19) 0.0095(18) -0.0081(18)
C4 0.060(3) 0.041(2) 0.052(2) -0.0024(19) 0.0159(19) -0.0116(18)
C5 0.046(2) 0.048(2) 0.046(2) 0.0011(19) 0.0109(17) 0.0017(18)
C6 0.085(3) 0.056(3) 0.043(2) 0.000(2) 0.022(2) -0.005(2)
C7 0.076(3) 0.064(3) 0.041(2) -0.006(2) 0.018(2) 0.004(2)
C8 0.062(3) 0.049(3) 0.053(2) -0.002(2) 0.008(2) -0.0016(19)
C9 0.060(3) 0.048(2) 0.048(2) -0.0030(19) 0.008(2) -0.0030(19)
C10 0.048(2) 0.043(2) 0.040(2) -0.0007(18) 0.0085(17) -0.0004(17)
C11 0.086(4) 0.077(3) 0.048(2) -0.013(2) 0.019(2) -0.006(3)
C12 0.075(3) 0.065(3) 0.070(3) -0.018(2) 0.021(2) -0.021(2)
C13 0.230(10) 0.155(7) 0.085(5) 0.014(5) 0.013(6) -0.054(7)
C14 0.127(6) 0.059(3) 0.104(4) -0.013(3) 0.026(4) -0.026(3)
C15 0.044(2) 0.049(2) 0.041(2) -0.0015(18) 0.0105(17) -0.0041(17)
C16 0.050(3) 0.050(2) 0.044(2) 0.0038(19) 0.0137(18) 0.0012(18)
C17 0.059(3) 0.059(3) 0.041(2) 0.006(2) 0.006(2) 0.003(2)
C18 0.061(3) 0.074(3) 0.050(2) 0.015(2) 0.012(2) -0.007(2)
C19 0.056(3) 0.075(3) 0.062(3) 0.012(2) 0.017(2) -0.007(2)
C20 0.053(3) 0.063(3) 0.052(2) 0.011(2) 0.014(2) 0.001(2)
C21 0.067(3) 0.101(4) 0.050(3) 0.009(3) 0.008(2) 0.027(3)
C22 0.061(4) 0.129(5) 0.115(5) 0.031(4) 0.006(3) -0.003(3)

loop_
_atom_type_symbol
_atom_type_description
_atom_type_scat_dispersion_real
_atom_type_scat_dispersion_imag
_atom_type_scat_source
C C 0.0033 0.0016 'International Tables Vol C Tables 4.2.6.8 and 6.1.1.4'
H H 0.0000 0.0000 'International Tables Vol C Tables 4.2.6.8 and 6.1.1.4'
O O 0.0106 0.0060 'International Tables Vol C Tables 4.2.6.8 and 6.1.1.4'

loop_
_geom_angle_atom_site_label_1
_geom_angle_atom_site_label_2
_geom_angle_atom_site_label_3
_geom_angle
C13 O1 C6 119.9(6)
C7 O2 H2 109.5
C8 O3 C14 117.1(4)
C17 O4 C21 117.3(4)
C18 O5 H5 109.5
C19 O6 C22 117.4(4)
C2 C1 C10 120.1(4)
C2 C1 C15 119.4(3)
C10 C1 C15 120.6(3)
C1 C2 C11 120.8(4)
C3 C2 C1 119.5(4)
C3 C2 C11 119.7(4)
C2 C3 C12 120.7(4)
C4 C3 C2 120.8(4)
C4 C3 C12 118.5(4)
C3 C4 H4 119.1
C3 C4 C5 121.8(4)
C5 C4 H4 119.1
C4 C5 C6 122.5(4)
C10 C5 C4 119.3(4)
C10 C5 C6 118.2(4)
O1 C6 C5 117.2(4)
C7 C6 O1 121.2(4)
C7 C6 C5 121.2(4)
O2 C7 C8 119.4(4)
C6 C7 O2 120.5(4)
C6 C7 C8 120.0(4)
O3 C8 C7 112.9(4)
O3 C8 C9 126.6(4)
C9 C8 C7 120.5(4)
C8 C9 H9 119.9
C8 C9 C10 120.2(4)
C10 C9 H9 119.9
C5 C10 C1 118.5(3)
C5 C10 C9 119.8(4)
C9 C10 C1 121.7(4)
C2 C11 H11A 109.5
C2 C11 H11B 109.5
C2 C11 H11C 109.5
H11A C11 H11B 109.5
H11A C11 H11C 109.5
H11B C11 H11C 109.5
C3 C12 H12A 109.5
C3 C12 H12B 109.5
C3 C12 H12C 109.5
H12A C12 H12B 109.5
H12A C12 H12C 109.5
H12B C12 H12C 109.5
O1 C13 H13A 109.5
O1 C13 H13B 109.5
O1 C13 H13C 109.5
H13A C13 H13B 109.5
H13A C13 H13C 109.5
H13B C13 H13C 109.5
O3 C14 H14A 109.5
O3 C14 H14B 109.5
O3 C14 H14C 109.5
H14A C14 H14B 109.5
H14A C14 H14C 109.5
H14B C14 H14C 109.5
C16 C15 C1 118.5(4)
C20 C15 C1 122.1(3)
C20 C15 C16 119.4(4)
C15 C16 H16 120.1
C17 C16 C15 119.8(4)
C17 C16 H16 120.1
C16 C17 O4 124.7(4)
C18 C17 O4 114.2(4)
C18 C17 C16 121.1(4)
O5 C18 C19 120.1(5)
C17 C18 O5 120.2(4)
C17 C18 C19 119.6(4)
O6 C19 C18 114.8(4)
O6 C19 C20 125.7(4)
C20 C19 C18 119.4(4)
C15 C20 C19 120.6(4)
C15 C20 H20 119.7
C19 C20 H20 119.7
O4 C21 H21A 109.5
O4 C21 H21B 109.5
O4 C21 H21C 109.5
H21A C21 H21B 109.5
H21A C21 H21C 109.5
H21B C21 H21C 109.5
O6 C22 H22A 109.5
O6 C22 H22B 109.5
O6 C22 H22C 109.5
H22A C22 H22B 109.5
H22A C22 H22C 109.5
H22B C22 H22C 109.5

loop_
_geom_bond_atom_site_label_1
_geom_bond_atom_site_label_2
_geom_bond_distance
O1 C6 1.383(6)
O1 C13 1.297(8)
O2 H2 0.8200
O2 C7 1.374(5)
O3 C8 1.360(5)
O3 C14 1.415(7)
O4 C17 1.385(5)
O4 C21 1.402(6)
O5 H5 0.8200
O5 C18 1.367(5)
O6 C19 1.371(6)
O6 C22 1.421(6)
C1 C2 1.407(6)
C1 C10 1.438(5)
C1 C15 1.486(6)
C2 C3 1.401(6)
C2 C11 1.501(6)
C3 C4 1.353(6)
C3 C12 1.538(6)
C4 H4 0.9300
C4 C5 1.413(5)
C5 C6 1.420(6)
C5 C10 1.411(5)
C6 C7 1.359(6)
C7 C8 1.409(6)
C8 C9 1.368(6)
C9 H9 0.9300
C9 C10 1.414(5)
C11 H11A 0.9600
C11 H11B 0.9600
C11 H11C 0.9600
C12 H12A 0.9600
C12 H12B 0.9600
C12 H12C 0.9600
C13 H13A 0.9600
C13 H13B 0.9600
C13 H13C 0.9600
C14 H14A 0.9600
C14 H14B 0.9600
C14 H14C 0.9600
C15 C16 1.402(5)
C15 C20 1.365(6)
C16 H16 0.9300
C16 C17 1.376(6)
C17 C18 1.363(7)
C18 C19 1.396(6)
C19 C20 1.396(6)
C20 H20 0.9300
C21 H21A 0.9600
C21 H21B 0.9600
C21 H21C 0.9600
C22 H22A 0.9600
C22 H22B 0.9600
C22 H22C 0.9600

loop_
_geom_torsion_atom_site_label_1
_geom_torsion_atom_site_label_2
_geom_torsion_atom_site_label_3
_geom_torsion_atom_site_label_4
_geom_torsion
O1 C6 C7 O2 6.5(7)
O1 C6 C7 C8 -176.8(4)
O2 C7 C8 O3 -0.9(7)
O2 C7 C8 C9 179.7(4)
O3 C8 C9 C10 179.8(4)
O4 C17 C18 O5 -0.9(7)
O4 C17 C18 C19 178.0(4)
O5 C18 C19 O6 -0.7(7)
O5 C18 C19 C20 -179.5(5)
O6 C19 C20 C15 -179.2(5)
C1 C2 C3 C4 0.2(6)
C1 C2 C3 C12 -179.8(4)
C1 C15 C16 C17 -177.9(4)
C1 C15 C20 C19 178.3(4)
C2 C1 C10 C5 1.1(6)
C2 C1 C10 C9 -178.2(4)
C2 C1 C15 C16 77.3(5)
C2 C1 C15 C20 -101.9(5)
C2 C3 C4 C5 1.4(7)
C3 C4 C5 C6 178.3(4)
C3 C4 C5 C10 -1.7(6)
C4 C5 C6 O1 -4.2(7)
C4 C5 C6 C7 -177.5(4)
C4 C5 C10 C1 0.4(6)
C4 C5 C10 C9 179.7(4)
C5 C6 C7 O2 179.6(5)
C5 C6 C7 C8 -3.8(7)
C6 C5 C10 C1 -179.6(4)
C6 C5 C10 C9 -0.3(6)
C6 C7 C8 O3 -177.6(4)
C6 C7 C8 C9 3.0(7)
C7 C8 C9 C10 -0.8(7)
C8 C9 C10 C1 178.8(4)
C8 C9 C10 C5 -0.5(6)
C10 C1 C2 C3 -1.4(6)
C10 C1 C2 C11 -179.8(4)
C10 C1 C15 C16 -101.0(4)
C10 C1 C15 C20 79.8(5)
C10 C5 C6 O1 175.7(4)
C10 C5 C6 C7 2.5(7)
C11 C2 C3 C4 178.6(4)
C11 C2 C3 C12 -1.3(6)
C12 C3 C4 C5 -178.7(4)
C13 O1 C6 C5 111.2(7)
C13 O1 C6 C7 -75.5(8)
C14 O3 C8 C7 165.5(4)
C14 O3 C8 C9 -15.1(7)
C15 C1 C2 C3 -179.8(4)
C15 C1 C2 C11 1.8(6)
C15 C1 C10 C5 179.4(3)
C15 C1 C10 C9 0.1(6)
C15 C16 C17 O4 -179.4(4)
C15 C16 C17 C18 -0.2(6)
C16 C15 C20 C19 -0.9(6)
C16 C17 C18 O5 179.8(4)
C16 C17 C18 C19 -1.3(7)
C17 C18 C19 O6 -179.6(4)
C17 C18 C19 C20 1.7(8)
C18 C19 C20 C15 -0.6(7)
C20 C15 C16 C17 1.3(6)
C21 O4 C17 C16 0.4(6)
C21 O4 C17 C18 -178.9(4)
C22 O6 C19 C18 178.4(5)
C22 O6 C19 C20 -2.9(8)

loop_
_platon_squeeze_void_nr
_platon_squeeze_void_average_x
_platon_squeeze_void_average_y
_platon_squeeze_void_average_z
_platon_squeeze_void_volume
_platon_squeeze_void_count_electrons
_platon_squeeze_void_content
1 0.500 0.460 0.250 185 23 ' '
2 0.500 0.540 0.750 185 23 ' '
